data_4325989
loop_
_publ_author_name
'Dongmei Li'
'Xiaohe Tian'
'Guiju Hu'
'Qiong Zhang'
'Peng Wang'
'Pingping Sun'
'Hongping Zhou'
'Xiangming Meng'
'Jiaxiang Yang'
'Jieying Wu'
'Baokang Jin'
'Shengyi Zhang'
'Xutang Tao'
'Yupeng Tian'

_publ_section_title
;
 Synthesis, Crystal Structures, Photophysical Properties, and Bioimaging
 of Living Cells of Bis-\b-Diketonate Phenothiazine Ligands and Its Cyclic
 Dinuclear Complexes
;
_journal_name_full 'Inorganic Chemistry'
_journal_page_first 7997
_journal_page_last 8006
_journal_paper_doi 10.1021/ic200150h
_journal_volume 50
_journal_year 2011
_chemical_formula_sum 'C62 H52 F12 N4 O10 S2 Zn2'
_chemical_formula_weight 1435.94
_chemical_name_systematic
; 
 ? 
;
_space_group_IT_number 2
_symmetry_cell_setting triclinic
_symmetry_space_group_name_Hall '-P 1'
_symmetry_space_group_name_H-M 'P -1'
_atom_sites_solution_hydrogens geom
_atom_sites_solution_primary direct
_atom_sites_solution_secondary difmap
_audit_creation_method SHELXL-97
_cell_angle_alpha 88.040(11)
_cell_angle_beta 83.163(12)
_cell_angle_gamma 64.338(9)
_cell_formula_units_Z 1
_cell_length_a 8.925(7)
_cell_length_b 9.851(7)
_cell_length_c 19.046(13)
_cell_measurement_temperature 298(2)
_cell_measurement_theta_max 25.05
_cell_measurement_theta_min 2.15
_cell_volume 1498.3(19)
_computing_structure_refinement 'SHELXL-97 (Sheldrick, 1997)'
_computing_structure_solution 'SHELXS-97 (Sheldrick, 1990)'
_diffrn_ambient_temperature 298(2)
_diffrn_measured_fraction_theta_full 0.987
_diffrn_measured_fraction_theta_max 0.987
_diffrn_measurement_device_type 'CCD area detector'
_diffrn_measurement_method 'phi and omega scans'
_diffrn_radiation_monochromator graphite
_diffrn_radiation_source 'fine-focus sealed tube'
_diffrn_radiation_type MoK\a
_diffrn_radiation_wavelength 0.71073
_diffrn_reflns_av_R_equivalents 0.0576
_diffrn_reflns_av_sigmaI/netI 0.1382
_diffrn_reflns_limit_h_max 10
_diffrn_reflns_limit_h_min -10
_diffrn_reflns_limit_k_max 10
_diffrn_reflns_limit_k_min -11
_diffrn_reflns_limit_l_max 22
_diffrn_reflns_limit_l_min -11
_diffrn_reflns_number 7955
_diffrn_reflns_theta_full 25.05
_diffrn_reflns_theta_max 25.05
_diffrn_reflns_theta_min 2.15
_exptl_absorpt_coefficient_mu 0.971
_exptl_absorpt_correction_T_max 0.8295
_exptl_absorpt_correction_T_min 0.6424
_exptl_absorpt_correction_type none
_exptl_crystal_colour orange
_exptl_crystal_density_diffrn 1.591
_exptl_crystal_description plate
_exptl_crystal_F_000 732
_exptl_crystal_size_max 0.50
_exptl_crystal_size_mid 0.30
_exptl_crystal_size_min 0.20
_refine_diff_density_max 0.537
_refine_diff_density_min -0.405
_refine_diff_density_rms 0.085
_refine_ls_extinction_method none
_refine_ls_goodness_of_fit_ref 0.870
_refine_ls_hydrogen_treatment mixed
_refine_ls_matrix_type full
_refine_ls_number_parameters 472
_refine_ls_number_reflns 5239
_refine_ls_number_restraints 69
_refine_ls_restrained_S_all 0.871
_refine_ls_R_factor_all 0.1649
_refine_ls_R_factor_gt 0.0712
_refine_ls_shift/su_max 0.000
_refine_ls_shift/su_mean 0.000
_refine_ls_structure_factor_coef Fsqd
_refine_ls_weighting_details 'calc w=1/[\s^2^(Fo^2^)+(0.0930P)^2^+0.0000P] where P=(Fo^2^+2Fc^2^)/3'
_refine_ls_weighting_scheme calc
_refine_ls_wR_factor_gt 0.1631
_refine_ls_wR_factor_ref 0.1987
_reflns_number_gt 2121
_reflns_number_total 5239
_reflns_threshold_expression >2sigma(I)
_cod_data_source_file ic200150h_si_004.cif
_cod_data_source_block 071118e
_cod_database_code 4325989

loop_
_symmetry_equiv_pos_as_xyz
'x, y, z'
'-x, -y, -z'

loop_
_atom_site_label
_atom_site_type_symbol
_atom_site_fract_x
_atom_site_fract_y
_atom_site_fract_z
_atom_site_U_iso_or_equiv
_atom_site_adp_type
_atom_site_occupancy
_atom_site_symmetry_multiplicity
_atom_site_calc_flag
_atom_site_refinement_flags
_atom_site_disorder_assembly
_atom_site_disorder_group
C1 C 0.6093(14) 0.6197(11) 1.3799(6) 0.088(3) Uani 1 1 d . . .
C2 C 0.4747(9) 0.7130(8) 1.3353(4) 0.066(2) Uani 1 1 d . . .
C3 C 0.4620(9) 0.6482(7) 1.2772(3) 0.0620(19) Uani 1 1 d . . .
H3 H 0.5389 0.5490 1.2669 0.074 Uiso 1 1 calc R B .
C4 C 0.3435(9) 0.7175(7) 1.2314(3) 0.0554(18) Uani 1 1 d . B .
C5 C 0.3372(8) 0.6362(7) 1.1693(3) 0.0579(18) Uani 1 1 d . . .
C6 C 0.3996(9) 0.4834(8) 1.1649(3) 0.066(2) Uani 1 1 d . B .
H6 H 0.4515 0.4256 1.2022 0.079 Uiso 1 1 calc R . .
C7 C 0.3872(9) 0.4139(7) 1.1069(3) 0.064(2) Uani 1 1 d . . .
H7 H 0.4284 0.3095 1.1060 0.077 Uiso 1 1 calc R B .
C8 C 0.3154(8) 0.4933(7) 1.0495(3) 0.0541(17) Uani 1 1 d . B .
C9 C 0.2539(8) 0.6483(7) 1.0528(3) 0.0518(17) Uani 1 1 d . . .
C10 C 0.2606(8) 0.7178(7) 1.1139(3) 0.0583(18) Uani 1 1 d . B .
H10 H 0.2116 0.8224 1.1171 0.070 Uiso 1 1 calc R . .
C11 C 0.3963(9) 0.2567(6) 0.9864(4) 0.0602(19) Uani 1 1 d . B .
H11A H 0.4983 0.2240 1.0087 0.072 Uiso 1 1 calc R . .
H11B H 0.4280 0.2241 0.9372 0.072 Uiso 1 1 calc R . .
C12 C 0.2963(9) 0.1828(8) 1.0206(4) 0.077(2) Uani 1 1 d . . .
H12A H 0.2701 0.2094 1.0700 0.115 Uiso 1 1 calc R . .
H12B H 0.3587 0.0756 1.0149 0.115 Uiso 1 1 calc R . .
H12C H 0.1945 0.2151 0.9992 0.115 Uiso 1 1 calc R . .
C13 C 0.2138(8) 0.4936(7) 0.9361(3) 0.0528(17) Uani 1 1 d . B .
C14 C 0.1505(8) 0.6451(7) 0.9277(3) 0.0488(16) Uani 1 1 d . . .
C15 C 0.1780(10) 0.4130(8) 0.8884(4) 0.076(2) Uani 1 1 d . . .
H15 H 0.2129 0.3101 0.8942 0.092 Uiso 1 1 calc R B .
C16 C 0.0647(8) 0.7113(7) 0.8723(3) 0.0587(18) Uani 1 1 d . B .
H16 H 0.0246 0.8151 0.8679 0.070 Uiso 1 1 calc R . .
C17 C 0.0927(10) 0.4813(8) 0.8332(4) 0.073(2) Uani 1 1 d . B .
H17 H 0.0734 0.4227 0.8014 0.087 Uiso 1 1 calc R . .
C18 C 0.0346(8) 0.6311(7) 0.8223(3) 0.0550(17) Uani 1 1 d . . .
C19 C -0.0576(8) 0.7131(8) 0.7643(3) 0.0553(17) Uani 1 1 d . B .
C20 C -0.1115(8) 0.6406(7) 0.7176(3) 0.0594(18) Uani 1 1 d . . .
H20 H -0.0896 0.5405 0.7257 0.071 Uiso 1 1 calc R B .
C21 C -0.1914(9) 0.7064(8) 0.6629(3) 0.0561(18) Uani 1 1 d . A .
C22 C -0.2415(19) 0.6116(13) 0.6174(6) 0.094(3) Uani 1 1 d . . .
C23 C 0.1239(13) 0.8705(10) 0.6003(5) 0.100(3) Uani 1 1 d . . .
H23 H 0.1278 0.7808 0.6191 0.120 Uiso 1 1 calc R . .
C24 C 0.2514(15) 0.8676(15) 0.5527(7) 0.128(4) Uani 1 1 d . . .
H24 H 0.3430 0.7768 0.5395 0.153 Uiso 1 1 calc R . .
C25 C 0.2439(17) 0.995(2) 0.5255(5) 0.124(4) Uani 1 1 d . . .
H25 H 0.3291 0.9946 0.4921 0.149 Uiso 1 1 calc R . .
C26 C 0.1128(19) 1.1249(15) 0.5462(7) 0.125(4) Uani 1 1 d . . .
H26 H 0.1054 1.2167 0.5289 0.150 Uiso 1 1 calc R . .
C27 C -0.0074(13) 1.1168(11) 0.5931(5) 0.098(3) Uani 1 1 d . . .
H27 H -0.1005 1.2061 0.6070 0.118 Uiso 1 1 calc R . .
N1 N 0.3116(7) 0.4195(5) 0.9896(3) 0.0589(15) Uani 1 1 d . . .
N2 N -0.0026(8) 0.9962(8) 0.6198(3) 0.0655(16) Uani 1 1 d . . .
O2 O 0.2398(6) 0.8515(5) 1.2380(2) 0.0733(14) Uani 1 1 d . . .
O3 O -0.0838(6) 0.8476(5) 0.7572(2) 0.0730(14) Uani 1 1 d . . .
O4 O -0.2348(6) 0.8364(6) 0.6405(2) 0.0739(14) Uani 1 1 d . . .
O5 O -0.3869(6) 1.1572(5) 0.6404(2) 0.0763(15) Uani 1 1 d . . .
S1 S 0.1783(3) 0.76557(18) 0.98386(10) 0.0761(6) Uani 1 1 d . B .
Zn1 Zn -0.19873(12) 0.99723(9) 0.68588(4) 0.0781(4) Uani 1 1 d . . .
F4 F -0.235(4) 0.494(4) 0.640(2) 0.111(8) Uani 0.49(3) 1 d PU A 1
F5 F -0.362(4) 0.679(3) 0.587(2) 0.153(10) Uani 0.49(3) 1 d PU A 1
F6 F -0.115(4) 0.559(3) 0.5594(14) 0.152(9) Uani 0.49(3) 1 d PU A 1
F1 F 0.732(3) 0.495(3) 1.3529(12) 0.106(7) Uani 0.57(3) 1 d PU B 1
F2 F 0.535(3) 0.579(2) 1.4398(12) 0.118(6) Uani 0.57(3) 1 d PU B 1
F3 F 0.675(3) 0.694(2) 1.4056(17) 0.131(7) Uani 0.57(3) 1 d PU B 1
F5' F -0.230(5) 0.638(3) 0.5541(10) 0.128(8) Uani 0.51(3) 1 d PU A 2
F6' F -0.160(4) 0.464(3) 0.631(2) 0.119(11) Uani 0.51(3) 1 d PU A 2
F4' F -0.407(2) 0.647(2) 0.6378(16) 0.135(7) Uani 0.51(3) 1 d PU A 2
F2' F 0.585(4) 0.643(5) 1.4420(14) 0.139(12) Uani 0.43(3) 1 d PU B 2
F3' F 0.744(3) 0.660(3) 1.3598(19) 0.129(8) Uani 0.43(3) 1 d PU B 2
F1' F 0.669(4) 0.480(3) 1.364(2) 0.107(9) Uani 0.43(3) 1 d PU B 2
C28 C 0.370(4) 1.016(3) 0.7316(9) 0.300(15) Uani 1 1 d D . .
H28A H 0.4245 0.9313 0.6985 0.360 Uiso 1 1 calc R . .
H28B H 0.3550 1.1086 0.7074 0.360 Uiso 1 1 calc R . .
C29 C 0.4595(15) 0.9948(15) 0.7934(9) 0.151(5) Uani 1 1 d D . .
H29A H 0.5520 0.8950 0.7906 0.181 Uiso 1 1 calc R . .
H29B H 0.5060 1.0675 0.7925 0.181 Uiso 1 1 calc R . .
C30 C 0.3624(16) 1.0103(10) 0.8552(5) 0.100(3) Uani 1 1 d D . .
H30A H 0.3500 1.0985 0.8809 0.120 Uiso 1 1 calc R . .
H30B H 0.4142 0.9227 0.8840 0.120 Uiso 1 1 calc R . .
C31 C 0.2099(19) 1.0250(15) 0.8419(8) 0.161(5) Uani 1 1 d D . .
H31A H 0.1225 1.1189 0.8622 0.193 Uiso 1 1 calc R . .
H31B H 0.1889 0.9424 0.8624 0.193 Uiso 1 1 calc R . .
O6 O 0.212(3) 1.023(2) 0.7688(9) 0.344(10) Uani 1 1 d D . .

loop_
_atom_site_aniso_label
_atom_site_aniso_U_11
_atom_site_aniso_U_22
_atom_site_aniso_U_33
_atom_site_aniso_U_23
_atom_site_aniso_U_13
_atom_site_aniso_U_12
C1 0.089(8) 0.089(7) 0.076(7) -0.024(6) -0.025(6) -0.023(6)
C2 0.066(5) 0.057(5) 0.064(5) -0.005(4) -0.016(4) -0.014(4)
C3 0.065(5) 0.057(4) 0.054(4) -0.011(4) -0.004(4) -0.016(4)
C4 0.069(5) 0.046(4) 0.045(4) -0.012(3) -0.003(4) -0.020(4)
C5 0.067(5) 0.054(4) 0.043(4) -0.011(3) -0.002(3) -0.017(4)
C6 0.088(6) 0.060(5) 0.045(4) -0.001(3) -0.016(4) -0.025(4)
C7 0.083(6) 0.047(4) 0.054(4) -0.004(3) -0.012(4) -0.018(4)
C8 0.062(5) 0.044(4) 0.047(4) -0.015(3) -0.005(3) -0.013(3)
C9 0.052(4) 0.049(4) 0.051(4) -0.011(3) -0.006(3) -0.018(3)
C10 0.066(5) 0.045(4) 0.056(4) -0.009(3) -0.007(4) -0.015(3)
C11 0.069(5) 0.038(4) 0.065(4) -0.011(3) -0.009(4) -0.014(4)
C12 0.077(6) 0.066(5) 0.078(5) -0.012(4) -0.004(4) -0.022(4)
C13 0.054(5) 0.048(4) 0.050(4) -0.006(3) -0.013(3) -0.014(3)
C14 0.050(4) 0.050(4) 0.044(4) -0.005(3) -0.014(3) -0.016(3)
C15 0.108(7) 0.053(4) 0.062(5) -0.007(4) -0.032(5) -0.023(4)
C16 0.063(5) 0.049(4) 0.054(4) -0.007(3) -0.004(4) -0.015(4)
C17 0.095(6) 0.061(5) 0.059(5) -0.013(4) -0.028(4) -0.025(4)
C18 0.059(5) 0.048(4) 0.050(4) -0.011(3) -0.004(3) -0.014(3)
C19 0.062(5) 0.056(4) 0.044(4) -0.008(3) -0.008(3) -0.020(4)
C20 0.066(5) 0.049(4) 0.056(4) -0.002(3) -0.012(4) -0.018(4)
C21 0.062(5) 0.058(5) 0.049(4) -0.003(4) -0.010(4) -0.025(4)
C22 0.144(12) 0.087(8) 0.073(8) 0.013(6) -0.054(8) -0.060(9)
C23 0.099(7) 0.078(6) 0.098(7) -0.019(5) 0.002(6) -0.016(6)
C24 0.107(9) 0.120(10) 0.113(9) -0.025(7) 0.015(7) -0.013(7)
C25 0.126(11) 0.196(14) 0.067(7) -0.005(9) -0.008(7) -0.086(11)
C26 0.150(11) 0.118(10) 0.127(10) 0.005(8) -0.017(9) -0.078(9)
C27 0.107(8) 0.073(7) 0.109(8) 0.006(5) -0.004(6) -0.037(6)
N1 0.062(4) 0.041(3) 0.065(4) -0.006(3) -0.018(3) -0.011(3)
N2 0.084(5) 0.063(4) 0.049(4) -0.008(3) -0.012(3) -0.029(4)
O2 0.090(4) 0.050(3) 0.060(3) -0.020(2) -0.024(3) -0.007(3)
O3 0.107(4) 0.056(3) 0.061(3) -0.005(2) -0.034(3) -0.032(3)
O4 0.093(4) 0.069(3) 0.064(3) -0.004(3) -0.029(3) -0.034(3)
O5 0.089(4) 0.064(3) 0.059(3) -0.014(2) -0.020(3) -0.014(3)
S1 0.1082(17) 0.0466(10) 0.0735(13) -0.0028(9) -0.0403(12) -0.0257(11)
Zn1 0.1075(8) 0.0577(6) 0.0569(6) -0.0132(4) -0.0240(5) -0.0197(5)
F4 0.14(2) 0.107(19) 0.139(11) 0.013(14) -0.052(16) -0.092(16)
F5 0.146(19) 0.162(13) 0.18(2) -0.002(16) -0.107(18) -0.074(14)
F6 0.19(2) 0.168(19) 0.101(13) -0.074(13) -0.004(14) -0.075(16)
F1 0.051(11) 0.135(13) 0.091(8) -0.031(7) -0.018(8) 0.002(9)
F2 0.133(13) 0.140(11) 0.074(9) 0.025(8) -0.017(8) -0.052(9)
F3 0.126(13) 0.138(10) 0.143(15) 0.002(9) -0.078(11) -0.054(9)
F5' 0.22(3) 0.145(18) 0.078(11) 0.000(11) -0.054(16) -0.128(18)
F6' 0.14(2) 0.067(9) 0.152(18) -0.017(9) -0.089(18) -0.031(13)
F4' 0.102(11) 0.148(12) 0.186(19) -0.015(12) -0.036(12) -0.076(9)
F2' 0.098(17) 0.19(2) 0.068(12) -0.024(15) -0.026(11) 0.001(15)
F3' 0.084(12) 0.146(13) 0.168(19) -0.013(13) -0.042(12) -0.053(10)
F1' 0.069(18) 0.074(10) 0.164(19) -0.009(10) -0.061(15) -0.005(12)
C28 0.53(4) 0.32(2) 0.095(13) -0.022(14) 0.09(2) -0.25(3)
C29 0.108(9) 0.188(12) 0.172(14) -0.011(11) -0.023(10) -0.077(9)
C30 0.120(9) 0.095(7) 0.078(7) -0.011(5) -0.013(7) -0.037(7)
C31 0.175(15) 0.176(12) 0.164(15) -0.024(9) -0.009(11) -0.108(11)
O6 0.51(3) 0.53(3) 0.148(12) 0.031(14) -0.136(16) -0.34(2)

loop_
_atom_type_symbol
_atom_type_description
_atom_type_scat_dispersion_real
_atom_type_scat_dispersion_imag
_atom_type_scat_source
C C 0.0033 0.0016 'International Tables Vol C Tables 4.2.6.8 and 6.1.1.4'
H H 0.0000 0.0000 'International Tables Vol C Tables 4.2.6.8 and 6.1.1.4'
N N 0.0061 0.0033 'International Tables Vol C Tables 4.2.6.8 and 6.1.1.4'
O O 0.0106 0.0060 'International Tables Vol C Tables 4.2.6.8 and 6.1.1.4'
F F 0.0171 0.0103 'International Tables Vol C Tables 4.2.6.8 and 6.1.1.4'
Zn Zn 0.2839 1.4301 'International Tables Vol C Tables 4.2.6.8 and 6.1.1.4'
S S 0.1246 0.1234 'International Tables Vol C Tables 4.2.6.8 and 6.1.1.4'

loop_
_geom_angle_atom_site_label_1
_geom_angle_atom_site_label_2
_geom_angle_atom_site_label_3
_geom_angle
_geom_angle_site_symmetry_1
_geom_angle_site_symmetry_3
F2' C1 F3 61.5(19) . .
F2' C1 F1' 113(3) . .
F3 C1 F1' 130.6(17) . .
F2' C1 F1 120.5(19) . .
F3 C1 F1 107.2(17) . .
F1' C1 F1 28.7(17) . .
F2' C1 F2 41(2) . .
F3 C1 F2 102.4(16) . .
F1' C1 F2 83.7(18) . .
F1 C1 F2 106.2(16) . .
F2' C1 F3' 102(2) . .
F3 C1 F3' 42.3(11) . .
F1' C1 F3' 104.7(16) . .
F1 C1 F3' 76.0(14) . .
F2 C1 F3' 139.3(14) . .
F2' C1 C2 118.7(13) . .
F3 C1 C2 112.7(11) . .
F1' C1 C2 111.5(17) . .
F1 C1 C2 118.9(13) . .
F2 C1 C2 108.1(13) . .
F3' C1 C2 105.5(13) . .
O5 C2 C3 129.0(7) 2_577 .
O5 C2 C1 113.2(7) 2_577 .
C3 C2 C1 117.7(7) . .
C2 C3 C4 124.9(6) . .
C2 C3 H3 117.6 . .
C4 C3 H3 117.6 . .
O2 C4 C3 123.1(6) . .
O2 C4 C5 115.7(6) . .
C3 C4 C5 121.1(6) . .
C6 C5 C10 118.1(6) . .
C6 C5 C4 123.3(6) . .
C10 C5 C4 118.6(6) . .
C7 C6 C5 121.0(6) . .
C7 C6 H6 119.5 . .
C5 C6 H6 119.5 . .
C6 C7 C8 122.0(6) . .
C6 C7 H7 119.0 . .
C8 C7 H7 119.0 . .
C7 C8 C9 117.5(6) . .
C7 C8 N1 120.9(6) . .
C9 C8 N1 121.5(6) . .
C8 C9 C10 119.7(6) . .
C8 C9 S1 124.5(5) . .
C10 C9 S1 115.7(5) . .
C5 C10 C9 121.6(6) . .
C5 C10 H10 119.2 . .
C9 C10 H10 119.2 . .
N1 C11 C12 114.1(6) . .
N1 C11 H11A 108.7 . .
C12 C11 H11A 108.7 . .
N1 C11 H11B 108.7 . .
C12 C11 H11B 108.7 . .
H11A C11 H11B 107.6 . .
C11 C12 H12A 109.5 . .
C11 C12 H12B 109.5 . .
H12A C12 H12B 109.5 . .
C11 C12 H12C 109.5 . .
H12A C12 H12C 109.5 . .
H12B C12 H12C 109.5 . .
C14 C13 C15 116.8(6) . .
C14 C13 N1 123.1(6) . .
C15 C13 N1 120.1(6) . .
C16 C14 C13 121.1(6) . .
C16 C14 S1 115.5(5) . .
C13 C14 S1 123.4(5) . .
C17 C15 C13 121.1(6) . .
C17 C15 H15 119.4 . .
C13 C15 H15 119.4 . .
C14 C16 C18 122.7(6) . .
C14 C16 H16 118.7 . .
C18 C16 H16 118.7 . .
C18 C17 C15 122.8(7) . .
C18 C17 H17 118.6 . .
C15 C17 H17 118.6 . .
C17 C18 C16 115.4(6) . .
C17 C18 C19 126.2(6) . .
C16 C18 C19 118.4(6) . .
O3 C19 C20 121.7(6) . .
O3 C19 C18 117.7(6) . .
C20 C19 C18 120.5(6) . .
C21 C20 C19 123.9(6) . .
C21 C20 H20 118.1 . .
C19 C20 H20 118.1 . .
O4 C21 C20 130.9(7) . .
O4 C21 C22 111.9(7) . .
C20 C21 C22 117.2(7) . .
F5 C22 F4 112(2) . .
F5 C22 F5' 58.2(14) . .
F4 C22 F5' 123(2) . .
F5 C22 F6' 131.4(19) . .
F4 C22 F6' 27(2) . .
F5' C22 F6' 113(2) . .
F5 C22 F4' 49.6(18) . .
F4 C22 F4' 77.9(18) . .
F5' C22 F4' 106.5(19) . .
F6' C22 F4' 104.9(19) . .
F5 C22 F6 101(2) . .
F4 C22 F6 100(2) . .
F5' C22 F6 43.6(14) . .
F6' C22 F6 77.9(19) . .
F4' C22 F6 143.3(15) . .
F5 C22 C21 116.1(14) . .
F4 C22 C21 118.6(19) . .
F5' C22 C21 113.6(12) . .
F6' C22 C21 111.0(17) . .
F4' C22 C21 107.6(13) . .
F6 C22 C21 105.1(14) . .
N2 C23 C24 120.8(9) . .
N2 C23 H23 119.6 . .
C24 C23 H23 119.6 . .
C25 C24 C23 119.3(11) . .
C25 C24 H24 120.3 . .
C23 C24 H24 120.3 . .
C24 C25 C26 119.4(12) . .
C24 C25 H25 120.3 . .
C26 C25 H25 120.3 . .
C25 C26 C27 117.1(11) . .
C25 C26 H26 121.5 . .
C27 C26 H26 121.5 . .
N2 C27 C26 124.4(10) . .
N2 C27 H27 117.8 . .
C26 C27 H27 117.8 . .
C8 N1 C13 122.8(5) . .
C8 N1 C11 118.5(5) . .
C13 N1 C11 118.3(5) . .
C27 N2 C23 119.0(8) . .
C27 N2 Zn1 120.6(7) . .
C23 N2 Zn1 120.2(7) . .
C4 O2 Zn1 129.8(4) . 2_577
C19 O3 Zn1 130.9(4) . .
C21 O4 Zn1 124.7(4) . .
C2 O5 Zn1 125.3(5) 2_577 .
C9 S1 C14 100.8(3) . .
O3 Zn1 O4 87.9(2) . .
O3 Zn1 O2 84.15(19) . 2_577
O4 Zn1 O2 154.4(2) . 2_577
O3 Zn1 O5 158.6(2) . .
O4 Zn1 O5 91.0(2) . .
O2 Zn1 O5 87.77(19) 2_577 .
O3 Zn1 N2 101.9(2) . .
O4 Zn1 N2 100.3(2) . .
O2 Zn1 N2 105.1(2) 2_577 .
O5 Zn1 N2 99.3(2) . .
C29 C28 O6 97.6(11) . .
C29 C28 H28A 112.2 . .
O6 C28 H28A 112.2 . .
C29 C28 H28B 112.2 . .
O6 C28 H28B 112.2 . .
H28A C28 H28B 109.8 . .
C30 C29 C28 113.5(13) . .
C30 C29 H29A 108.9 . .
C28 C29 H29A 108.9 . .
C30 C29 H29B 108.9 . .
C28 C29 H29B 108.9 . .
H29A C29 H29B 107.7 . .
C29 C30 C31 109.2(10) . .
C29 C30 H30A 109.8 . .
C31 C30 H30A 109.8 . .
C29 C30 H30B 109.8 . .
C31 C30 H30B 109.8 . .
H30A C30 H30B 108.3 . .
C30 C31 O6 107.0(13) . .
C30 C31 H31A 110.3 . .
O6 C31 H31A 110.3 . .
C30 C31 H31B 110.3 . .
O6 C31 H31B 110.3 . .
H31A C31 H31B 108.6 . .
C31 O6 C28 112.1(14) . .

loop_
_geom_bond_atom_site_label_1
_geom_bond_atom_site_label_2
_geom_bond_distance
_geom_bond_site_symmetry_2
C1 F2' 1.19(2) .
C1 F3 1.260(18) .
C1 F1' 1.27(3) .
C1 F1 1.31(2) .
C1 F2 1.38(2) .
C1 F3' 1.43(3) .
C1 C2 1.498(11) .
C2 O5 1.245(7) 2_577
C2 C3 1.335(9) .
C3 C4 1.379(9) .
C3 H3 0.9300 .
C4 O2 1.241(7) .
C4 C5 1.471(8) .
C5 C6 1.362(8) .
C5 C10 1.365(8) .
C6 C7 1.360(8) .
C6 H6 0.9300 .
C7 C8 1.375(8) .
C7 H7 0.9300 .
C8 C9 1.382(8) .
C8 N1 1.385(7) .
C9 C10 1.389(8) .
C9 S1 1.717(7) .
C10 H10 0.9300 .
C11 N1 1.446(7) .
C11 C12 1.463(9) .
C11 H11A 0.9700 .
C11 H11B 0.9700 .
C12 H12A 0.9600 .
C12 H12B 0.9600 .
C12 H12C 0.9600 .
C13 C14 1.359(8) .
C13 C15 1.378(9) .
C13 N1 1.393(8) .
C14 C16 1.355(8) .
C14 S1 1.738(6) .
C15 C17 1.355(9) .
C15 H15 0.9300 .
C16 C18 1.378(8) .
C16 H16 0.9300 .
C17 C18 1.353(8) .
C17 H17 0.9300 .
C18 C19 1.460(9) .
C19 O3 1.247(7) .
C19 C20 1.405(9) .
C20 C21 1.320(9) .
C20 H20 0.9300 .
C21 O4 1.242(7) .
C21 C22 1.528(11) .
C22 F5 1.20(2) .
C22 F4 1.20(3) .
C22 F5' 1.23(2) .
C22 F6' 1.35(3) .
C22 F4' 1.37(2) .
C22 F6 1.41(3) .
C23 N2 1.291(9) .
C23 C24 1.358(13) .
C23 H23 0.9300 .
C24 C25 1.320(13) .
C24 H24 0.9300 .
C25 C26 1.338(14) .
C25 H25 0.9300 .
C26 C27 1.340(13) .
C26 H26 0.9300 .
C27 N2 1.261(9) .
C27 H27 0.9300 .
N2 Zn1 2.028(6) .
O2 Zn1 2.001(4) 2_577
O3 Zn1 1.989(5) .
O4 Zn1 1.990(5) .
O5 C2 1.245(7) 2_577
O5 Zn1 2.004(5) .
Zn1 O2 2.001(4) 2_577
C28 C29 1.46(2) .
C28 O6 1.477(17) .
C28 H28A 0.9700 .
C28 H28B 0.9700 .
C29 C30 1.347(12) .
C29 H29A 0.9700 .
C29 H29B 0.9700 .
C30 C31 1.359(12) .
C30 H30A 0.9700 .
C30 H30B 0.9700 .
C31 O6 1.392(16) .
C31 H31A 0.9700 .
C31 H31B 0.9700 .
